data_1530796
loop_
_publ_author_name
'Smolin, Yu.I.'
'Shepelev, Yu.F.'
'Kobyakov, I.B.'
'Butikova, I.K.'

_publ_section_title
;
 The crystal structure of cancrinite
;
_journal_name_full Kristallografiya
_journal_page_first 63
_journal_page_last 66
_journal_volume 26
_journal_year 1981
_chemical_formula_sum 'C H4 Al6 Na8 O29 Si6'
_chemical_name_systematic 'Na8 (Al Si O4)6 (C O3) (H2 O)2'
_space_group_IT_number 173
_symmetry_space_group_name_Hall 'P 6c'
_symmetry_space_group_name_H-M 'P 63'
_cell_angle_alpha 90
_cell_angle_beta 90
_cell_angle_gamma 120
_cell_formula_units_Z 1
_cell_length_a 12.635
_cell_length_b 12.635
_cell_length_c 5.114
_cell_volume 707.037
_citation_journal_id_ASTM KRISAJ
_cod_data_source_file Smolin_KRISAJ_1981_1955.cif
_cod_data_source_block C1H4Al6Na8O29Si6
_cod_original_cell_volume 707.0365
_cod_original_formula_sum 'C1 H4 Al6 Na8 O29 Si6'
_cod_database_code 1530796

loop_
_symmetry_equiv_pos_as_xyz
x,y,z
x-y,x,z+1/2
-y,x-y,z
-x,-y,z+1/2
-x+y,-x,z
y,-x+y,z+1/2

loop_
_atom_site_label
_atom_site_type_symbol
_atom_site_fract_x
_atom_site_fract_y
_atom_site_fract_z
_atom_site_occupancy
_atom_site_U_iso_or_equiv
C1 C+4 0 0 0.173 0.5 0.0
O3 O-2 0.0329 0.3526 0.0588 1 0.0
O6 O-2 0.1179 0.0603 0.173 0.5 0.0
Na2 Na+1 0.1254 0.2521 0.2943 1 0.0
O1 O-2 0.2019 0.4035 0.6586 1 0.0
Si1 Si+4 0.33 0.4115 0.75 1 0.0
O4 O-2 0.3161 0.3582 0.0486 1 0.0
O5 O-2 0.378 0.701 0.179 0.333 0.0
Na1 Na+1 0.6667 0.3333 0.1354 1 0.0
O2 O-2 0.1157 0.5619 0.7248 1 0.0
Al1 Al+3 0.0772 0.4221 0.75 1 0.0
